data_7041172
loop_
_publ_author_name
'Karoui, Hedi'
'Ritchie, Chris'

_publ_section_title
;
 Boronic acid and boronic ester containing polyoxometalates.
;
_journal_issue 47
_journal_name_full 'Dalton transactions (Cambridge, England : 2003)'
_journal_page_first 18838
_journal_page_last 18841
_journal_paper_doi 10.1039/c6dt04197c
_journal_volume 45
_journal_year 2016
_chemical_formula_moiety 'C28 H34 B2 Mn Mo6 N2 O28, 3(C16 H36 N)'
_chemical_formula_sum 'C76 H142 B2 Mn Mo6 N5 O28'
_chemical_formula_weight 2226.14
_space_group_crystal_system monoclinic
_space_group_IT_number 15
_space_group_name_Hall '-C 2yc'
_space_group_name_H-M_alt 'C 1 2/c 1'
_symmetry_space_group_name_Hall '-C 2yc'
_symmetry_space_group_name_H-M 'C 1 2/c 1'
_atom_sites_solution_hydrogens geom
_atom_sites_solution_primary direct
_audit_creation_date 2016-07-28
_audit_creation_method
;
Olex2 1.2-ac21
(compiled 2015.09.16 svn.r134, GUI svn.r4998)
;
_audit_update_record
;
2016-07-28 deposited with the CCDC.
2016-11-11 downloaded from the CCDC.
;
_cell_angle_alpha 90
_cell_angle_beta 128.966(12)
_cell_angle_gamma 90
_cell_formula_units_Z 4
_cell_length_a 35.796(3)
_cell_length_b 13.2361(3)
_cell_length_c 25.8822(19)
_cell_measurement_reflns_used 10798
_cell_measurement_temperature 284.17(10)
_cell_measurement_theta_max 75.4090
_cell_measurement_theta_min 3.6720
_cell_volume 9534.7(19)
_computing_cell_refinement
;
CrysAlisPro, Agilent Technologies,
Version 1.171.37.35h (release 09-02-2015 CrysAlis171 .NET)
(compiled Feb  9 2015,16:26:32)
;
_computing_data_collection
;
CrysAlisPro, Agilent Technologies,
Version 1.171.37.35h (release 09-02-2015 CrysAlis171 .NET)
(compiled Feb  9 2015,16:26:32)
;
_computing_data_reduction
;
CrysAlisPro, Agilent Technologies,
Version 1.171.37.35h (release 09-02-2015 CrysAlis171 .NET)
(compiled Feb  9 2015,16:26:32)
;
_computing_molecular_graphics 'Olex2 (Dolomanov et al., 2009)'
_computing_publication_material 'Olex2 (Dolomanov et al., 2009)'
_computing_structure_refinement 'ShelXL (Sheldrick, 2008)'
_computing_structure_solution 'ShelXT (Sheldrick, 2015)'
_diffrn_ambient_environment air
_diffrn_ambient_temperature 130.00(10)
_diffrn_detector 'CCD plate'
_diffrn_detector_area_resol_mean 10.2273
_diffrn_detector_type Atlas
_diffrn_measured_fraction_theta_full 1.000
_diffrn_measured_fraction_theta_max 0.983
_diffrn_measurement_details
;
#__ type_ start__ end____ width___ exp.time_
  1 omega  -81.00   35.00   1.0000   10.0000
omega____ theta____ kappa____ phi______ frames
    -      -40.9342   19.0000  120.0000 116

#__ type_ start__ end____ width___ exp.time_
  2 omega  -96.00  -14.00   1.0000   10.0000
omega____ theta____ kappa____ phi______ frames
    -      -40.9342  125.0000 -180.0000 82

#__ type_ start__ end____ width___ exp.time_
  3 omega  -46.00   35.00   1.0000   10.0000
omega____ theta____ kappa____ phi______ frames
    -      -40.9342   37.0000 -180.0000 81

#__ type_ start__ end____ width___ exp.time_
  4 omega  -57.00   -7.00   1.0000   10.0000
omega____ theta____ kappa____ phi______ frames
    -      -40.9342  125.0000  -90.0000 50

#__ type_ start__ end____ width___ exp.time_
  5 omega   45.00   86.00   1.0000   10.0000
omega____ theta____ kappa____ phi______ frames
    -       40.9342 -125.0000   90.0000 41

#__ type_ start__ end____ width___ exp.time_
  6 omega   74.00  101.00   1.0000   25.0000
omega____ theta____ kappa____ phi______ frames
    -      110.2063  -77.0000 -180.0000 27

#__ type_ start__ end____ width___ exp.time_
  7 omega   33.00   90.00   1.0000   25.0000
omega____ theta____ kappa____ phi______ frames
    -      110.2063  -30.0000  120.0000 57

#__ type_ start__ end____ width___ exp.time_
  8 omega   42.00   85.00   1.0000   25.0000
omega____ theta____ kappa____ phi______ frames
    -      110.2063  -30.0000 -120.0000 43

#__ type_ start__ end____ width___ exp.time_
  9 omega   86.00  178.00   1.0000   25.0000
omega____ theta____ kappa____ phi______ frames
    -      110.2063   30.0000   90.0000 92

#__ type_ start__ end____ width___ exp.time_
 10 omega   40.00   97.00   1.0000   25.0000
omega____ theta____ kappa____ phi______ frames
    -      110.2063  -45.0000  150.0000 57

#__ type_ start__ end____ width___ exp.time_
 11 omega   36.00  144.00   1.0000   25.0000
omega____ theta____ kappa____ phi______ frames
    -      110.2063  -77.0000  -30.0000 108

#__ type_ start__ end____ width___ exp.time_
 12 omega   84.00  111.00   1.0000   25.0000
omega____ theta____ kappa____ phi______ frames
    -      110.2063 -111.0000   90.0000 27

#__ type_ start__ end____ width___ exp.time_
 13 omega  114.00  178.00   1.0000   25.0000
omega____ theta____ kappa____ phi______ frames
    -      110.2063   45.0000  150.0000 64

#__ type_ start__ end____ width___ exp.time_
 14 omega   96.00  121.00   1.0000   25.0000
omega____ theta____ kappa____ phi______ frames
    -      110.2063   79.0000  -15.0000 25

#__ type_ start__ end____ width___ exp.time_
 15 omega  112.00  139.00   1.0000   25.0000
omega____ theta____ kappa____ phi______ frames
    -      110.2063  -77.0000 -180.0000 27

#__ type_ start__ end____ width___ exp.time_
 16 omega   38.00  115.00   1.0000   25.0000
omega____ theta____ kappa____ phi______ frames
    -      110.2063 -111.0000  -60.0000 77

#__ type_ start__ end____ width___ exp.time_
 17 omega  131.00  158.00   1.0000   25.0000
omega____ theta____ kappa____ phi______ frames
    -      110.2063   79.0000  -15.0000 27

#__ type_ start__ end____ width___ exp.time_
 18 omega   82.00  177.00   1.0000   25.0000
omega____ theta____ kappa____ phi______ frames
    -      110.2063   61.0000   30.0000 95

#__ type_ start__ end____ width___ exp.time_
 19 omega   32.00   87.00   1.0000   25.0000
omega____ theta____ kappa____ phi______ frames
    -      110.2063  -30.0000   60.0000 55

#__ type_ start__ end____ width___ exp.time_
 20 omega   41.00  107.00   1.0000   25.0000
omega____ theta____ kappa____ phi______ frames
    -      110.2063  -94.0000  150.0000 66
;
_diffrn_measurement_device 'four-circle diffractometer'
_diffrn_measurement_device_type 'SuperNova, Dual, Cu at zero, Atlas'
_diffrn_measurement_method '\w scans'
_diffrn_orient_matrix_UB_11 0.0099407000
_diffrn_orient_matrix_UB_12 0.1128128000
_diffrn_orient_matrix_UB_13 0.0185291000
_diffrn_orient_matrix_UB_21 -0.0462732000
_diffrn_orient_matrix_UB_22 0.0277820000
_diffrn_orient_matrix_UB_23 -0.0697051000
_diffrn_orient_matrix_UB_31 -0.0287745000
_diffrn_orient_matrix_UB_32 -0.0056655000
_diffrn_orient_matrix_UB_33 0.0257381000
_diffrn_radiation_monochromator mirror
_diffrn_radiation_probe x-ray
_diffrn_radiation_type CuK\a
_diffrn_radiation_wavelength 1.54184
_diffrn_reflns_av_R_equivalents 0.0509
_diffrn_reflns_av_unetI/netI 0.0506
_diffrn_reflns_Laue_measured_fraction_full 1.000
_diffrn_reflns_Laue_measured_fraction_max 0.983
_diffrn_reflns_limit_h_max 33
_diffrn_reflns_limit_h_min -44
_diffrn_reflns_limit_k_max 16
_diffrn_reflns_limit_k_min -16
_diffrn_reflns_limit_l_max 32
_diffrn_reflns_limit_l_min -22
_diffrn_reflns_number 33269
_diffrn_reflns_point_group_measured_fraction_full 1.000
_diffrn_reflns_point_group_measured_fraction_max 0.983
_diffrn_reflns_theta_full 67.684
_diffrn_reflns_theta_max 75.635
_diffrn_reflns_theta_min 3.440
_diffrn_source 'sealed X-ray tube'
_diffrn_source_type 'SuperNova (Cu) X-ray Source'
_exptl_absorpt_coefficient_mu 7.911
_exptl_absorpt_correction_T_max 1.00000
_exptl_absorpt_correction_T_min 0.66695
_exptl_absorpt_correction_type multi-scan
_exptl_absorpt_process_details
;
CrysAlisPro, Agilent Technologies,
Version 1.171.37.35h (release 09-02-2015 CrysAlis171 .NET)
(compiled Feb  9 2015,16:26:32)
Empirical absorption correction using spherical harmonics,
 implemented in SCALE3 ABSPACK scaling algorithm.
;
_exptl_crystal_colour Orange
_exptl_crystal_density_diffrn 1.551
_exptl_crystal_F_000 4576
_refine_diff_density_max 1.661
_refine_diff_density_min -2.177
_refine_diff_density_rms 0.139
_refine_ls_extinction_method none
_refine_ls_goodness_of_fit_ref 1.129
_refine_ls_hydrogen_treatment constr
_refine_ls_matrix_type full
_refine_ls_number_parameters 540
_refine_ls_number_reflns 9745
_refine_ls_number_restraints 0
_refine_ls_restrained_S_all 1.129
_refine_ls_R_factor_all 0.0593
_refine_ls_R_factor_gt 0.0472
_refine_ls_shift/su_max 0.002
_refine_ls_shift/su_mean 0.000
_refine_ls_structure_factor_coef Fsqd
_refine_ls_weighting_details 'w=1/[\s^2^(Fo^2^)+(0.0807P)^2^+39.8885P] where P=(Fo^2^+2Fc^2^)/3'
_refine_ls_weighting_scheme calc
_refine_ls_wR_factor_gt 0.1448
_refine_ls_wR_factor_ref 0.1548
_reflns_Friedel_coverage 0.000
_reflns_number_gt 8273
_reflns_number_total 9745
_reflns_threshold_expression 'I > 2\s(I)'
_cod_data_source_file c6dt04197c2.cif
_cod_data_source_block hk-2-170-2-diol
_cod_depositor_comments 'Adding full bibliography for 7041170--7041172.cif.'
_cod_original_cell_volume 9534.8(16)
_cod_database_code 7041172
_chemical_oxdiff_formula 'C B N Mo O Mn'
_shelx_space_group_comment
;
The symmetry employed for this shelxl refinement is uniquely defined
by the following loop, which should always be used as a source of
symmetry information in preference to the above space-group names.
They are only intended as comments.
;
_shelx_estimated_absorpt_t_max 1
_shelx_estimated_absorpt_t_min 0.66695
_reflns_odcompleteness_completeness 99.96
_reflns_odcompleteness_iscentric 1
_reflns_odcompleteness_theta 68.13
_olex2_refinement_description
;
1. Fixed Uiso
 At 1.2 times of:
  All C(H) groups, All C(H,H) groups
 At 1.5 times of:
  All C(H,H,H) groups
2.a Secondary CH2 refined with riding coordinates:
 C00K(H00M,H00N), C00N(H00O,H00P), C00O(H00Q,H00R), C00P(H00A,H00B), C00Q(H00S,
 H00T), C00R(H00C,H00D), C00S(H00U,H00V), C00T(H00E,H00F), C00U(H00G,H00H),
 C00V(H00I,H00J), C00X(H00W,H00X), C00Y(H00K,H00L), C00Z(H00Y,H), C011(H01A,
 H01B), C012(H01C,H01D), C014(H01E,H01F), C016(H2AA,HA), C017(H3AA,HB),
 C019(H01G,H01H), C01C(H01I,H01J), C01E(H01K,H01L), C01K(H01,HG), C01M(H0AA,HH),
  C01O(H1AA,HI)
2.b Aromatic/amide H refined with riding coordinates:
 C010(H010), C015(H015), C018(H018), C01A(H01Y), C01F(H01Z)
2.c Idealised Me refined as rotating group:
 C01D(H4AA,HC,HD), C01G(H01M,H01N,H01O), C01H(H01P,H01Q,H01R), C01I(H01S,H01T,
 H01U), C01J(H5AA,HE,HF), C01L(H01V,H01W,H01X)
;
_shelx_shelxl_version_number 2014/7
_olex2_date_sample_data_collection 2016-03-26
_olex2_submission_special_instructions 'No special instructions were received'

loop_
_space_group_symop_operation_xyz
'x, y, z'
'-x, y, -z+1/2'
'x+1/2, y+1/2, z'
'-x+1/2, y+1/2, -z+1/2'
'-x, -y, -z'
'x, -y, z-1/2'
'-x+1/2, -y+1/2, -z'
'x+1/2, -y+1/2, z-1/2'

loop_
_atom_site_label
_atom_site_type_symbol
_atom_site_fract_x
_atom_site_fract_y
_atom_site_fract_z
_atom_site_U_iso_or_equiv
_atom_site_adp_type
_atom_site_occupancy
_atom_site_site_symmetry_order
_atom_site_calc_flag
_atom_site_refinement_flags_posn
_atom_site_refinement_flags_adp
_atom_site_refinement_flags_occupancy
Mo01 Mo 0.67711(2) 0.39418(3) 0.36221(2) 0.02193(11) Uani 1 1 d . . .
Mo02 Mo 0.78317(2) 0.33078(3) 0.64631(2) 0.02195(11) Uani 1 1 d . . .
Mo03 Mo 0.71000(2) 0.47226(3) 0.50936(2) 0.02386(11) Uani 1 1 d . . .
Mn04 Mn 0.7500 0.2500 0.5000 0.0182(2) Uani 1 2 d S T P
O005 O 0.74954(12) 0.3090(2) 0.42316(16) 0.0216(6) Uani 1 1 d . . .
O006 O 0.71286(13) 0.4821(2) 0.43771(17) 0.0244(7) Uani 1 1 d . . .
O007 O 0.77854(12) 0.3708(2) 0.55256(17) 0.0230(7) Uani 1 1 d . . .
O008 O 0.81156(12) 0.1855(2) 0.54411(16) 0.0217(6) Uani 1 1 d . . .
O009 O 0.66572(13) 0.2549(3) 0.33298(17) 0.0263(7) Uani 1 1 d . . .
O00A O 0.72062(13) 0.3859(2) 0.57703(17) 0.0243(7) Uani 1 1 d . . .
O00B O 0.77111(14) 0.2881(3) 0.69721(18) 0.0286(7) Uani 1 1 d . . .
O00C O 0.81566(14) 0.4385(3) 0.68315(18) 0.0296(7) Uani 1 1 d . . .
O00D O 0.68592(14) 0.4536(3) 0.31180(18) 0.0296(7) Uani 1 1 d . . .
O00E O 0.61925(14) 0.4230(3) 0.32949(19) 0.0305(7) Uani 1 1 d . . .
O00F O 0.65213(15) 0.5072(3) 0.4726(2) 0.0365(9) Uani 1 1 d . . .
O00G O 0.74489(16) 0.5739(3) 0.5546(2) 0.0351(8) Uani 1 1 d . . .
N00H N 0.87750(16) 0.3950(3) 0.5402(2) 0.0295(9) Uani 1 1 d . . .
N00I N 0.69781(17) 0.5918(3) 0.6782(2) 0.0323(9) Uani 1 1 d . . .
N00J N 0.5000 0.2872(5) 0.2500 0.0277(12) Uani 1 2 d S T P
C00K C 0.79399(18) 0.3564(4) 0.4476(2) 0.0240(9) Uani 1 1 d . . .
H00M H 0.7876 0.4263 0.4331 0.029 Uiso 1 1 calc R . .
H00N H 0.8065 0.3232 0.4278 0.029 Uiso 1 1 calc R . .
C00L C 0.83304(19) 0.3535(4) 0.5243(2) 0.0256(10) Uani 1 1 d . . .
O00M O 0.8742(2) 0.6799(4) 0.5916(3) 0.0655(15) Uani 1 1 d . . .
C00N C 0.84832(18) 0.2447(4) 0.5517(2) 0.0253(9) Uani 1 1 d . . .
H00O H 0.8585 0.2104 0.5293 0.030 Uiso 1 1 calc R . .
H00P H 0.8758 0.2481 0.5986 0.030 Uiso 1 1 calc R . .
C00O C 0.81840(19) 0.4137(4) 0.5604(3) 0.0269(10) Uani 1 1 d . . .
H00Q H 0.8457 0.4170 0.6074 0.032 Uiso 1 1 calc R . .
H00R H 0.8104 0.4823 0.5434 0.032 Uiso 1 1 calc R . .
C00P C 0.6591(2) 0.6469(4) 0.6753(3) 0.0329(11) Uani 1 1 d . . .
H00A H 0.6526 0.6079 0.7006 0.040 Uiso 1 1 calc R . .
H00B H 0.6721 0.7113 0.6977 0.040 Uiso 1 1 calc R . .
C00Q C 0.5098(2) 0.4226(4) 0.1882(3) 0.0369(12) Uani 1 1 d . . .
H00S H 0.5373 0.3855 0.1991 0.044 Uiso 1 1 calc R . .
H00T H 0.5214 0.4743 0.2217 0.044 Uiso 1 1 calc R . .
C00R C 0.7403(2) 0.5777(4) 0.7516(3) 0.0323(11) Uani 1 1 d . . .
H00C H 0.7493 0.6436 0.7727 0.039 Uiso 1 1 calc R . .
H00D H 0.7297 0.5374 0.7715 0.039 Uiso 1 1 calc R . .
C00S C 0.4729(2) 0.1584(4) 0.2958(3) 0.0369(12) Uani 1 1 d . . .
H00U H 0.4782 0.2019 0.3300 0.044 Uiso 1 1 calc R . .
H00V H 0.5023 0.1209 0.3148 0.044 Uiso 1 1 calc R . .
C00T C 0.8239(2) 0.5212(5) 0.8420(3) 0.0420(13) Uani 1 1 d . . .
H00E H 0.8119 0.4835 0.8611 0.050 Uiso 1 1 calc R . .
H00F H 0.8321 0.5886 0.8609 0.050 Uiso 1 1 calc R . .
C00U C 0.5763(2) 0.7089(4) 0.6164(3) 0.0378(12) Uani 1 1 d . . .
H00G H 0.5724 0.6605 0.6408 0.045 Uiso 1 1 calc R . .
H00H H 0.5893 0.7706 0.6424 0.045 Uiso 1 1 calc R . .
C00V C 0.7847(2) 0.5284(5) 0.7676(3) 0.0399(13) Uani 1 1 d . . .
H00I H 0.7768 0.4612 0.7482 0.048 Uiso 1 1 calc R . .
H00J H 0.7961 0.5678 0.7483 0.048 Uiso 1 1 calc R . .
O00W O 0.9436(2) 0.7825(4) 0.6516(3) 0.0727(16) Uani 1 1 d . . .
C00X C 0.46017(19) 0.2217(4) 0.2378(3) 0.0301(10) Uani 1 1 d . . .
H00W H 0.4335 0.2654 0.2239 0.036 Uiso 1 1 calc R . .
H00X H 0.4489 0.1766 0.2011 0.036 Uiso 1 1 calc R . .
C00Y C 0.7128(3) 0.6504(5) 0.6435(3) 0.0417(14) Uani 1 1 d . . .
H00K H 0.6850 0.6581 0.5971 0.050 Uiso 1 1 calc R . .
H00L H 0.7364 0.6109 0.6453 0.050 Uiso 1 1 calc R . .
C00Z C 0.4764(2) 0.3514(4) 0.1876(3) 0.0315(11) Uani 1 1 d . . .
H00Y H 0.4616 0.3065 0.1497 0.038 Uiso 1 1 calc R . .
H H 0.4510 0.3909 0.1813 0.038 Uiso 1 1 calc R . .
C010 C 0.8841(2) 0.4884(4) 0.5458(3) 0.0369(12) Uani 1 1 d . . .
H010 H 0.8604 0.5302 0.5389 0.044 Uiso 1 1 calc R . .
C011 C 0.6122(2) 0.6665(4) 0.6080(3) 0.0386(13) Uani 1 1 d . . .
H01A H 0.5998 0.6043 0.5827 0.046 Uiso 1 1 calc R . .
H01B H 0.6167 0.7146 0.5842 0.046 Uiso 1 1 calc R . .
C012 C 0.6796(2) 0.4905(4) 0.6429(3) 0.0396(13) Uani 1 1 d . . .
H01C H 0.7060 0.4557 0.6489 0.048 Uiso 1 1 calc R . .
H01D H 0.6551 0.5028 0.5956 0.048 Uiso 1 1 calc R . .
C013 C 0.9284(2) 0.5351(4) 0.5629(3) 0.0350(12) Uani 1 1 d . . .
C014 C 0.6588(3) 0.4211(5) 0.6661(4) 0.0450(14) Uani 1 1 d . . .
H01E H 0.6300 0.4515 0.6556 0.054 Uiso 1 1 calc R . .
H01F H 0.6819 0.4127 0.7140 0.054 Uiso 1 1 calc R . .
C015 C 0.9552(2) 0.4788(5) 0.5505(3) 0.0398(13) Uani 1 1 d . . .
H015 H 0.9448 0.4151 0.5313 0.048 Uiso 1 1 calc R . .
C016 C 0.4316(2) 0.0852(5) 0.2710(3) 0.0428(14) Uani 1 1 d . . .
H2AA H 0.4340 0.0622 0.3085 0.051 Uiso 1 1 calc R . .
HA H 0.4014 0.1210 0.2411 0.051 Uiso 1 1 calc R . .
C017 C 0.4831(3) 0.4716(6) 0.1202(4) 0.0526(17) Uani 1 1 d . . .
H3AA H 0.4718 0.4194 0.0871 0.063 Uiso 1 1 calc R . .
HB H 0.4553 0.5073 0.1093 0.063 Uiso 1 1 calc R . .
C018 C 0.9971(2) 0.5184(6) 0.5670(3) 0.0472(16) Uani 1 1 d . . .
H018 H 1.0150 0.4815 0.5587 0.057 Uiso 1 1 calc R . .
C019 C 0.7338(3) 0.7543(5) 0.6723(4) 0.0523(17) Uani 1 1 d . . .
H01G H 0.7587 0.7490 0.7200 0.063 Uiso 1 1 calc R . .
H01H H 0.7088 0.7984 0.6638 0.063 Uiso 1 1 calc R . .
C01A C 0.9870(3) 0.6675(5) 0.6092(4) 0.0542(18) Uani 1 1 d . . .
H01Y H 0.9986 0.7302 0.6296 0.065 Uiso 1 1 calc R . .
C01B C 0.9439(3) 0.6316(5) 0.5931(3) 0.0477(15) Uani 1 1 d . . .
C01C C 0.7550(3) 0.8000(6) 0.6410(4) 0.065(2) Uani 1 1 d . . .
H01I H 0.7707 0.8633 0.6631 0.077 Uiso 1 1 calc R . .
H01J H 0.7793 0.7544 0.6487 0.077 Uiso 1 1 calc R . .
C01D C 0.4313(3) -0.0063(5) 0.2350(4) 0.0580(19) Uani 1 1 d . . .
H4AA H 0.4315 0.0159 0.1998 0.087 Uiso 1 1 calc GR . .
HC H 0.4029 -0.0456 0.2166 0.087 Uiso 1 1 calc GR . .
HD H 0.4592 -0.0468 0.2658 0.087 Uiso 1 1 calc GR . .
C01E C 0.6464(3) 0.3177(6) 0.6322(5) 0.066(2) Uani 1 1 d . . .
H01K H 0.6752 0.2903 0.6415 0.079 Uiso 1 1 calc R . .
H01L H 0.6374 0.2728 0.6524 0.079 Uiso 1 1 calc R . .
C01F C 1.0125(3) 0.6136(6) 0.5959(4) 0.0573(19) Uani 1 1 d . . .
H01Z H 1.0405 0.6408 0.6063 0.069 Uiso 1 1 calc R . .
C01G C 0.8689(3) 0.4696(7) 0.8604(4) 0.063(2) Uani 1 1 d . . .
H01M H 0.8609 0.4032 0.8414 0.094 Uiso 1 1 calc GR . .
H01N H 0.8924 0.4648 0.9079 0.094 Uiso 1 1 calc GR . .
H01O H 0.8818 0.5086 0.8436 0.094 Uiso 1 1 calc GR . .
C01H C 0.5282(3) 0.7310(7) 0.5512(4) 0.064(2) Uani 1 1 d . . .
H01P H 0.5319 0.7780 0.5264 0.096 Uiso 1 1 calc GR . .
H01Q H 0.5075 0.7598 0.5590 0.096 Uiso 1 1 calc GR . .
H01R H 0.5143 0.6695 0.5264 0.096 Uiso 1 1 calc GR . .
C01I C 0.7187(4) 0.8185(6) 0.5688(5) 0.073(3) Uani 1 1 d . . .
H01S H 0.7063 0.7551 0.5459 0.110 Uiso 1 1 calc GR . .
H01T H 0.7333 0.8542 0.5533 0.110 Uiso 1 1 calc GR . .
H01U H 0.6930 0.8583 0.5604 0.110 Uiso 1 1 calc GR . .
C01J C 0.5146(4) 0.5448(5) 0.1180(5) 0.066(2) Uani 1 1 d . . .
H5AA H 0.5260 0.5964 0.1509 0.099 Uiso 1 1 calc GR . .
HE H 0.4962 0.5753 0.0747 0.099 Uiso 1 1 calc GR . .
HF H 0.5414 0.5092 0.1267 0.099 Uiso 1 1 calc GR . .
C01K C 0.8886(5) 0.7951(6) 0.6758(5) 0.089(3) Uani 1 1 d . . .
H01 H 0.8733 0.8425 0.6860 0.107 Uiso 1 1 calc R . .
HG H 0.9052 0.7445 0.7106 0.107 Uiso 1 1 calc R . .
C01L C 0.6093(4) 0.3166(9) 0.5629(6) 0.101(4) Uani 1 1 d . . .
H01V H 0.5816 0.3507 0.5525 0.151 Uiso 1 1 calc GR . .
H01W H 0.6011 0.2480 0.5477 0.151 Uiso 1 1 calc GR . .
H01X H 0.6200 0.3504 0.5415 0.151 Uiso 1 1 calc GR . .
C01M C 0.9232(5) 0.8491(6) 0.6723(6) 0.091(4) Uani 1 1 d . . .
H0AA H 0.9070 0.9046 0.6410 0.110 Uiso 1 1 calc R . .
HH H 0.9488 0.8771 0.7155 0.110 Uiso 1 1 calc R . .
B01N B 0.9181(4) 0.7012(5) 0.6127(5) 0.055(2) Uani 1 1 d . . .
C01O C 0.8516(4) 0.7459(7) 0.6103(6) 0.087(3) Uani 1 1 d . . .
H1AA H 0.8299 0.7067 0.6127 0.105 Uiso 1 1 calc R . .
HI H 0.8329 0.7975 0.5765 0.105 Uiso 1 1 calc R . .

loop_
_atom_site_aniso_label
_atom_site_aniso_U_11
_atom_site_aniso_U_22
_atom_site_aniso_U_33
_atom_site_aniso_U_23
_atom_site_aniso_U_13
_atom_site_aniso_U_12
Mo01 0.0251(2) 0.02034(18) 0.02455(19) 0.00090(13) 0.01767(17) 0.00156(13)
Mo02 0.0270(2) 0.02093(18) 0.02390(19) -0.00151(13) 0.01890(17) 0.00030(14)
Mo03 0.0311(2) 0.01937(18) 0.0280(2) 0.00009(13) 0.02191(18) 0.00344(14)
Mn04 0.0200(5) 0.0163(4) 0.0217(5) -0.0008(4) 0.0148(4) 0.0006(4)
O005 0.0235(16) 0.0204(14) 0.0259(16) -0.0015(12) 0.0179(14) -0.0024(13)
O006 0.0315(18) 0.0211(15) 0.0303(17) 0.0019(13) 0.0242(16) 0.0015(13)
O007 0.0256(17) 0.0211(14) 0.0288(16) -0.0018(13) 0.0202(15) -0.0014(13)
O008 0.0224(16) 0.0198(14) 0.0243(15) -0.0028(12) 0.0154(14) -0.0025(13)
O009 0.0268(18) 0.0261(16) 0.0276(16) -0.0040(13) 0.0179(15) -0.0021(14)
O00A 0.0290(18) 0.0229(15) 0.0269(16) 0.0006(12) 0.0204(15) 0.0030(13)
O00B 0.037(2) 0.0286(16) 0.0313(17) 0.0035(14) 0.0271(17) 0.0026(15)
O00C 0.034(2) 0.0279(17) 0.0297(17) -0.0044(14) 0.0213(17) -0.0010(15)
O00D 0.039(2) 0.0296(17) 0.0329(18) 0.0023(14) 0.0284(18) 0.0001(15)
O00E 0.032(2) 0.0275(17) 0.0358(19) 0.0015(14) 0.0236(17) 0.0057(15)
O00F 0.040(2) 0.0378(19) 0.039(2) 0.0093(16) 0.0288(19) 0.0152(17)
O00G 0.053(3) 0.0242(17) 0.039(2) -0.0048(15) 0.034(2) -0.0011(16)
N00H 0.027(2) 0.030(2) 0.035(2) -0.0034(17) 0.021(2) -0.0046(17)
N00I 0.035(2) 0.033(2) 0.035(2) -0.0114(18) 0.026(2) -0.0065(19)
N00J 0.026(3) 0.032(3) 0.027(3) 0.000 0.017(3) 0.000
C00K 0.026(2) 0.025(2) 0.028(2) -0.0016(18) 0.021(2) -0.0041(18)
C00L 0.029(3) 0.024(2) 0.032(2) -0.0027(19) 0.023(2) -0.0048(19)
O00M 0.076(4) 0.046(3) 0.091(4) -0.018(3) 0.061(4) -0.009(3)
C00N 0.023(2) 0.028(2) 0.030(2) -0.0022(19) 0.020(2) -0.0023(19)
C00O 0.032(3) 0.024(2) 0.033(2) -0.0071(19) 0.024(2) -0.0084(19)
C00P 0.038(3) 0.034(3) 0.042(3) -0.004(2) 0.033(3) 0.002(2)
C00Q 0.043(3) 0.033(3) 0.044(3) 0.004(2) 0.032(3) 0.003(2)
C00R 0.035(3) 0.034(3) 0.036(3) -0.005(2) 0.026(3) 0.002(2)
C00S 0.030(3) 0.042(3) 0.034(3) 0.007(2) 0.018(2) -0.002(2)
C00T 0.041(3) 0.041(3) 0.049(3) -0.008(3) 0.031(3) 0.005(3)
C00U 0.040(3) 0.036(3) 0.045(3) -0.001(2) 0.031(3) -0.002(2)
C00V 0.040(3) 0.042(3) 0.048(3) -0.012(3) 0.033(3) 0.000(2)
O00W 0.084(4) 0.039(3) 0.085(4) -0.011(3) 0.048(4) -0.013(3)
C00X 0.025(3) 0.036(3) 0.031(2) 0.000(2) 0.018(2) -0.003(2)
C00Y 0.056(4) 0.045(3) 0.045(3) -0.012(3) 0.041(3) -0.008(3)
C00Z 0.029(3) 0.038(3) 0.031(2) 0.004(2) 0.021(2) 0.004(2)
C010 0.038(3) 0.030(3) 0.051(3) 0.001(2) 0.032(3) -0.004(2)
C011 0.045(3) 0.042(3) 0.035(3) -0.001(2) 0.028(3) 0.001(3)
C012 0.044(3) 0.038(3) 0.044(3) -0.017(2) 0.031(3) -0.005(3)
C013 0.033(3) 0.035(3) 0.040(3) 0.004(2) 0.025(3) -0.005(2)
C014 0.048(4) 0.035(3) 0.064(4) -0.011(3) 0.041(4) -0.009(3)
C015 0.034(3) 0.047(3) 0.039(3) 0.006(2) 0.023(3) -0.004(2)
C016 0.037(3) 0.045(3) 0.046(3) 0.011(3) 0.025(3) -0.003(3)
C017 0.054(4) 0.061(4) 0.047(4) 0.020(3) 0.034(4) 0.015(3)
C018 0.030(3) 0.074(4) 0.040(3) 0.013(3) 0.023(3) -0.001(3)
C019 0.071(5) 0.049(4) 0.061(4) -0.011(3) 0.053(4) -0.019(3)
C01A 0.046(4) 0.040(3) 0.068(5) 0.008(3) 0.032(4) -0.010(3)
C01B 0.050(4) 0.036(3) 0.050(4) 0.007(3) 0.029(3) -0.009(3)
C01C 0.091(6) 0.058(4) 0.072(5) -0.009(4) 0.065(5) -0.023(4)
C01D 0.052(4) 0.038(3) 0.057(4) 0.010(3) 0.022(4) -0.001(3)
C01E 0.057(5) 0.045(4) 0.107(7) -0.035(4) 0.057(5) -0.017(3)
C01F 0.035(3) 0.066(4) 0.063(4) 0.017(4) 0.026(3) -0.013(3)
C01G 0.047(4) 0.077(5) 0.058(4) -0.016(4) 0.029(4) 0.014(4)
C01H 0.052(4) 0.081(5) 0.048(4) 0.006(4) 0.026(4) 0.021(4)
C01I 0.117(8) 0.046(4) 0.078(6) 0.011(4) 0.072(6) 0.008(5)
C01J 0.101(7) 0.044(4) 0.099(6) 0.023(4) 0.085(6) 0.018(4)
C01K 0.161(11) 0.044(4) 0.095(7) -0.002(4) 0.097(8) 0.009(5)
C01L 0.078(7) 0.087(7) 0.113(9) -0.034(7) 0.048(7) -0.007(6)
C01M 0.150(11) 0.036(4) 0.095(7) -0.013(4) 0.080(8) -0.006(5)
B01N 0.072(6) 0.031(3) 0.066(5) -0.001(3) 0.045(5) -0.014(4)
C01O 0.118(9) 0.058(5) 0.122(9) -0.020(5) 0.093(8) -0.007(5)

loop_
_atom_type_symbol
_atom_type_description
_atom_type_scat_dispersion_real
_atom_type_scat_dispersion_imag
_atom_type_scat_source
C C 0.0181 0.0091 'International Tables Vol C Tables 4.2.6.8 and 6.1.1.4'
B B 0.0090 0.0039 'International Tables Vol C Tables 4.2.6.8 and 6.1.1.4'
N N 0.0311 0.0180 'International Tables Vol C Tables 4.2.6.8 and 6.1.1.4'
O O 0.0492 0.0322 'International Tables Vol C Tables 4.2.6.8 and 6.1.1.4'
Mn Mn -0.5299 2.8052 'International Tables Vol C Tables 4.2.6.8 and 6.1.1.4'
Mo Mo -0.0483 2.7339 'International Tables Vol C Tables 4.2.6.8 and 6.1.1.4'
H H 0.0000 0.0000 'International Tables Vol C Tables 4.2.6.8 and 6.1.1.4'

loop_
_geom_angle_atom_site_label_1
_geom_angle_atom_site_label_2
_geom_angle_atom_site_label_3
_geom_angle
_geom_angle_site_symmetry_1
_geom_angle_site_symmetry_3
O005 Mo01 O008 72.29(11) . 7_656
O006 Mo01 O005 81.78(13) . .
O006 Mo01 O008 70.17(12) . 7_656
O006 Mo01 O009 144.98(14) . .
O009 Mo01 O005 70.87(13) . .
O009 Mo01 O008 80.73(12) . 7_656
O00D Mo01 O005 94.53(15) . .
O00D Mo01 O006 99.98(16) . .
O00D Mo01 O008 164.24(15) . 7_656
O00D Mo01 O009 103.51(16) . .
O00D Mo01 O00E 105.37(18) . .
O00E Mo01 O005 158.92(14) . .
O00E Mo01 O006 101.15(16) . .
O00E Mo01 O008 88.92(14) . 7_656
O00E Mo01 O009 97.25(16) . .
O005 Mo02 O007 73.16(11) 7_656 .
O009 Mo02 O005 70.93(13) 7_656 7_656
O009 Mo02 O007 81.93(13) 7_656 .
O009 Mo02 O00A 146.02(14) 7_656 .
O00A Mo02 O005 81.72(13) . 7_656
O00A Mo02 O007 70.88(13) . .
O00B Mo02 O005 94.85(14) . 7_656
O00B Mo02 O007 164.17(15) . .
O00B Mo02 O009 104.27(16) . 7_656
O00B Mo02 O00A 97.62(16) . .
O00C Mo02 O005 159.40(14) . 7_656
O00C Mo02 O007 88.27(14) . .
O00C Mo02 O009 98.21(16) . 7_656
O00C Mo02 O00A 100.88(16) . .
O00C Mo02 O00B 104.95(17) . .
O006 Mo03 O007 80.00(13) . .
O006 Mo03 O008 71.92(12) . 7_656
O008 Mo03 O007 68.52(12) 7_656 .
O00A Mo03 O006 145.07(13) . .
O00A Mo03 O007 71.34(12) . .
O00A Mo03 O008 79.14(13) . 7_656
O00F Mo03 O006 102.97(17) . .
O00F Mo03 O007 161.16(16) . .
O00F Mo03 O008 94.45(17) . 7_656
O00F Mo03 O00A 98.31(17) . .
O00G Mo03 O006 98.59(16) . .
O00G Mo03 O007 91.69(16) . .
O00G Mo03 O008 159.00(16) . 7_656
O00G Mo03 O00A 101.75(16) . .
O00G Mo03 O00F 106.1(2) . .
O005 Mn04 O005 180.0 . 7_656
O007 Mn04 O005 92.55(13) 7_656 7_656
O007 Mn04 O005 87.45(13) . 7_656
O007 Mn04 O005 87.45(13) 7_656 .
O007 Mn04 O005 92.55(13) . .
O007 Mn04 O007 180.0 . 7_656
O007 Mn04 O008 92.76(14) . .
O007 Mn04 O008 87.24(14) . 7_656
O007 Mn04 O008 87.24(14) 7_656 .
O007 Mn04 O008 92.76(14) 7_656 7_656
O008 Mn04 O005 92.86(13) . .
O008 Mn04 O005 87.14(13) 7_656 .
O008 Mn04 O005 92.86(13) 7_656 7_656
O008 Mn04 O005 87.14(13) . 7_656
O008 Mn04 O008 180.0 . 7_656
Mo01 O005 Mo02 93.28(12) . 7_656
Mn04 O005 Mo01 99.38(12) . .
Mn04 O005 Mo02 97.78(12) . 7_656
C00K O005 Mo01 123.0(3) . .
C00K O005 Mo02 124.7(3) . 7_656
C00K O005 Mn04 113.2(3) . .
Mo01 O006 Mo03 122.40(17) . .
Mo03 O007 Mo02 89.70(11) . .
Mn04 O007 Mo02 101.59(13) . .
Mn04 O007 Mo03 101.85(15) . .
C00O O007 Mo02 121.4(3) . .
C00O O007 Mo03 119.2(3) . .
C00O O007 Mn04 118.1(3) . .
Mo03 O008 Mo01 89.36(10) 7_656 7_656
Mn04 O008 Mo01 101.18(13) . 7_656
Mn04 O008 Mo03 102.39(14) . 7_656
C00N O008 Mo01 122.4(3) . 7_656
C00N O008 Mo03 119.9(3) . 7_656
C00N O008 Mn04 116.6(3) . .
Mo02 O009 Mo01 121.58(18) 7_656 .
Mo03 O00A Mo02 121.49(18) . .
C010 N00H C00L 119.5(5) . .
C00R N00I C00P 106.4(4) . .
C00Y N00I C00P 112.0(5) . .
C00Y N00I C00R 110.7(5) . .
C00Y N00I C012 105.7(4) . .
C012 N00I C00P 111.1(4) . .
C012 N00I C00R 110.9(4) . .
C00X N00J C00X 110.6(6) . 2_655
C00X N00J C00Z 111.0(3) . 2_655
C00X N00J C00Z 111.0(3) 2_655 .
C00X N00J C00Z 106.0(3) 2_655 2_655
C00X N00J C00Z 106.0(3) . .
C00Z N00J C00Z 112.3(6) 2_655 .
O005 C00K H00M 108.7 . .
O005 C00K H00N 108.7 . .
O005 C00K C00L 114.3(4) . .
H00M C00K H00N 107.6 . .
C00L C00K H00M 108.7 . .
C00L C00K H00N 108.7 . .
N00H C00L C00K 107.1(4) . .
N00H C00L C00N 102.1(4) . .
N00H C00L C00O 110.8(4) . .
C00N C00L C00K 112.6(4) . .
C00N C00L C00O 111.0(4) . .
C00O C00L C00K 112.7(4) . .
B01N O00M C01O 119.6(7) . .
O008 C00N C00L 114.6(4) . .
O008 C00N H00O 108.6 . .
O008 C00N H00P 108.6 . .
C00L C00N H00O 108.6 . .
C00L C00N H00P 108.6 . .
H00O C00N H00P 107.6 . .
O007 C00O C00L 113.4(4) . .
O007 C00O H00Q 108.9 . .
O007 C00O H00R 108.9 . .
C00L C00O H00Q 108.9 . .
C00L C00O H00R 108.9 . .
H00Q C00O H00R 107.7 . .
N00I C00P H00A 108.0 . .
N00I C00P H00B 108.0 . .
H00A C00P H00B 107.2 . .
C011 C00P N00I 117.3(4) . .
C011 C00P H00A 108.0 . .
C011 C00P H00B 108.0 . .
H00S C00Q H00T 108.2 . .
C00Z C00Q H00S 109.8 . .
C00Z C00Q H00T 109.8 . .
C00Z C00Q C017 109.6(5) . .
C017 C00Q H00S 109.8 . .
C017 C00Q H00T 109.8 . .
N00I C00R H00C 108.2 . .
N00I C00R H00D 108.2 . .
H00C C00R H00D 107.3 . .
C00V C00R N00I 116.5(4) . .
C00V C00R H00C 108.2 . .
C00V C00R H00D 108.2 . .
H00U C00S H00V 108.3 . .
C00X C00S H00U 109.9 . .
C00X C00S H00V 109.9 . .
C00X C00S C016 108.8(5) . .
C016 C00S H00U 109.9 . .
C016 C00S H00V 109.9 . .
H00E C00T H00F 107.9 . .
C00V C00T H00E 109.2 . .
C00V C00T H00F 109.2 . .
C00V C00T C01G 112.2(5) . .
C01G C00T H00E 109.2 . .
C01G C00T H00F 109.2 . .
H00G C00U H00H 107.8 . .
C011 C00U H00G 109.1 . .
C011 C00U H00H 109.1 . .
C01H C00U H00G 109.1 . .
C01H C00U H00H 109.1 . .
C01H C00U C011 112.7(5) . .
C00R C00V H00I 109.6 . .
C00R C00V H00J 109.6 . .
C00T C00V C00R 110.3(5) . .
C00T C00V H00I 109.6 . .
C00T C00V H00J 109.6 . .
H00I C00V H00J 108.1 . .
B01N O00W C01M 119.7(8) . .
N00J C00X H00W 108.1 . .
N00J C00X H00X 108.1 . .
C00S C00X N00J 116.7(4) . .
C00S C00X H00W 108.1 . .
C00S C00X H00X 108.1 . .
H00W C00X H00X 107.3 . .
N00I C00Y H00K 108.5 . .
N00I C00Y H00L 108.5 . .
N00I C00Y C019 115.0(4) . .
H00K C00Y H00L 107.5 . .
C019 C00Y H00K 108.5 . .
C019 C00Y H00L 108.5 . .
N00J C00Z H00Y 108.4 . .
N00J C00Z H 108.4 . .
C00Q C00Z N00J 115.3(4) . .
C00Q C00Z H00Y 108.4 . .
C00Q C00Z H 108.4 . .
H00Y C00Z H 107.5 . .
N00H C010 H010 118.9 . .
N00H C010 C013 122.3(5) . .
C013 C010 H010 118.9 . .
C00P C011 C00U 108.9(5) . .
C00P C011 H01A 109.9 . .
C00P C011 H01B 109.9 . .
C00U C011 H01A 109.9 . .
C00U C011 H01B 109.9 . .
H01A C011 H01B 108.3 . .
N00I C012 H01C 108.5 . .
N00I C012 H01D 108.5 . .
N00I C012 C014 115.0(5) . .
H01C C012 H01D 107.5 . .
C014 C012 H01C 108.5 . .
C014 C012 H01D 108.5 . .
C015 C013 C010 117.8(5) . .
C015 C013 C01B 121.1(6) . .
C01B C013 C010 121.1(6) . .
C012 C014 H01E 109.6 . .
C012 C014 H01F 109.6 . .
C012 C014 C01E 110.4(6) . .
H01E C014 H01F 108.1 . .
C01E C014 H01E 109.6 . .
C01E C014 H01F 109.6 . .
C013 C015 H015 120.1 . .
C018 C015 C013 119.8(6) . .
C018 C015 H015 120.1 . .
C00S C016 H2AA 108.9 . .
C00S C016 HA 108.9 . .
H2AA C016 HA 107.7 . .
C01D C016 C00S 113.2(6) . .
C01D C016 H2AA 108.9 . .
C01D C016 HA 108.9 . .
C00Q C017 H3AA 109.2 . .
C00Q C017 HB 109.2 . .
H3AA C017 HB 107.9 . .
C01J C017 C00Q 112.1(7) . .
C01J C017 H3AA 109.2 . .
C01J C017 HB 109.2 . .
C015 C018 H018 120.1 . .
C015 C018 C01F 119.7(7) . .
C01F C018 H018 120.1 . .
C00Y C019 H01G 109.5 . .
C00Y C019 H01H 109.5 . .
C00Y C019 C01C 110.6(5) . .
H01G C019 H01H 108.1 . .
C01C C019 H01G 109.5 . .
C01C C019 H01H 109.5 . .
C01B C01A H01Y 118.8 . .
C01F C01A H01Y 118.8 . .
C01F C01A C01B 122.3(7) . .
C013 C01B B01N 126.1(6) . .
C01A C01B C013 116.5(7) . .
C01A C01B B01N 117.4(6) . .
C019 C01C H01I 108.9 . .
C019 C01C H01J 108.9 . .
H01I C01C H01J 107.7 . .
C01I C01C C019 113.4(8) . .
C01I C01C H01I 108.9 . .
C01I C01C H01J 108.9 . .
C016 C01D H4AA 109.5 . .
C016 C01D HC 109.5 . .
C016 C01D HD 109.5 . .
H4AA C01D HC 109.5 . .
H4AA C01D HD 109.5 . .
HC C01D HD 109.5 . .
C014 C01E H01K 108.3 . .
C014 C01E H01L 108.3 . .
H01K C01E H01L 107.4 . .
C01L C01E C014 116.1(9) . .
C01L C01E H01K 108.3 . .
C01L C01E H01L 108.3 . .
C018 C01F H01Z 119.7 . .
C01A C01F C018 120.6(6) . .
C01A C01F H01Z 119.7 . .
C00T C01G H01M 109.5 . .
C00T C01G H01N 109.5 . .
C00T C01G H01O 109.5 . .
H01M C01G H01N 109.5 . .
H01M C01G H01O 109.5 . .
H01N C01G H01O 109.5 . .
C00U C01H H01P 109.5 . .
C00U C01H H01Q 109.5 . .
C00U C01H H01R 109.5 . .
H01P C01H H01Q 109.5 . .
H01P C01H H01R 109.5 . .
H01Q C01H H01R 109.5 . .
C01C C01I H01S 109.5 . .
C01C C01I H01T 109.5 . .
C01C C01I H01U 109.5 . .
H01S C01I H01T 109.5 . .
H01S C01I H01U 109.5 . .
H01T C01I H01U 109.5 . .
C017 C01J H5AA 109.5 . .
C017 C01J HE 109.5 . .
C017 C01J HF 109.5 . .
H5AA C01J HE 109.5 . .
H5AA C01J HF 109.5 . .
HE C01J HF 109.5 . .
H01 C01K HG 108.4 . .
C01M C01K H01 110.0 . .
C01M C01K HG 110.0 . .
C01M C01K C01O 108.6(8) . .
C01O C01K H01 110.0 . .
C01O C01K HG 110.0 . .
C01E C01L H01V 109.5 . .
C01E C01L H01W 109.5 . .
C01E C01L H01X 109.5 . .
H01V C01L H01W 109.5 . .
H01V C01L H01X 109.5 . .
H01W C01L H01X 109.5 . .
O00W C01M C01K 111.5(7) . .
O00W C01M H0AA 109.3 . .
O00W C01M HH 109.3 . .
C01K C01M H0AA 109.3 . .
C01K C01M HH 109.3 . .
H0AA C01M HH 108.0 . .
O00M B01N O00W 122.8(8) . .
O00M B01N C01B 121.3(6) . .
O00W B01N C01B 115.9(7) . .
O00M C01O C01K 110.9(9) . .
O00M C01O H1AA 109.5 . .
O00M C01O HI 109.5 . .
C01K C01O H1AA 109.5 . .
C01K C01O HI 109.5 . .
H1AA C01O HI 108.1 . .

loop_
_geom_bond_atom_site_label_1
_geom_bond_atom_site_label_2
_geom_bond_distance
_geom_bond_site_symmetry_2
Mo01 O005 2.311(3) .
Mo01 O006 1.914(3) .
Mo01 O008 2.433(3) 7_656
Mo01 O009 1.936(3) .
Mo01 O00D 1.714(3) .
Mo01 O00E 1.717(4) .
Mo02 O005 2.319(3) 7_656
Mo02 O007 2.386(3) .
Mo02 O009 1.920(3) 7_656
Mo02 O00A 1.927(3) .
Mo02 O00B 1.719(3) .
Mo02 O00C 1.702(4) .
Mo03 O006 1.925(3) .
Mo03 O007 2.371(3) .
Mo03 O008 2.351(3) 7_656
Mo03 O00A 1.918(3) .
Mo03 O00F 1.712(4) .
Mo03 O00G 1.704(4) .
Mn04 O005 2.127(3) .
Mn04 O005 2.127(3) 7_656
Mn04 O007 1.924(3) .
Mn04 O007 1.924(3) 7_656
Mn04 O008 1.930(3) 7_656
Mn04 O008 1.930(3) .
O005 Mo02 2.319(3) 7_656
O005 C00K 1.435(5) .
O007 C00O 1.427(6) .
O008 Mo01 2.433(3) 7_656
O008 Mo03 2.351(3) 7_656
O008 C00N 1.435(5) .
O009 Mo02 1.920(3) 7_656
N00H C00L 1.476(6) .
N00H C010 1.250(7) .
N00I C00P 1.527(7) .
N00I C00R 1.522(7) .
N00I C00Y 1.518(7) .
N00I C012 1.519(7) .
N00J C00X 1.523(6) .
N00J C00X 1.523(6) 2_655
N00J C00Z 1.525(6) 2_655
N00J C00Z 1.525(6) .
C00K H00M 0.9700 .
C00K H00N 0.9700 .
C00K C00L 1.551(7) .
C00L C00N 1.546(7) .
C00L C00O 1.548(6) .
O00M B01N 1.330(11) .
O00M C01O 1.462(10) .
C00N H00O 0.9700 .
C00N H00P 0.9700 .
C00O H00Q 0.9700 .
C00O H00R 0.9700 .
C00P H00A 0.9700 .
C00P H00B 0.9700 .
C00P C011 1.497(8) .
C00Q H00S 0.9700 .
C00Q H00T 0.9700 .
C00Q C00Z 1.517(8) .
C00Q C017 1.520(8) .
C00R H00C 0.9700 .
C00R H00D 0.9700 .
C00R C00V 1.518(8) .
C00S H00U 0.9700 .
C00S H00V 0.9700 .
C00S C00X 1.517(7) .
C00S C016 1.530(8) .
C00T H00E 0.9700 .
C00T H00F 0.9700 .
C00T C00V 1.513(9) .
C00T C01G 1.523(9) .
C00U H00G 0.9700 .
C00U H00H 0.9700 .
C00U C011 1.534(8) .
C00U C01H 1.499(9) .
C00V H00I 0.9700 .
C00V H00J 0.9700 .
O00W C01M 1.443(11) .
O00W B01N 1.361(10) .
C00X H00W 0.9700 .
C00X H00X 0.9700 .
C00Y H00K 0.9700 .
C00Y H00L 0.9700 .
C00Y C019 1.519(9) .
C00Z H00Y 0.9700 .
C00Z H 0.9700 .
C010 H010 0.9300 .
C010 C013 1.485(8) .
C011 H01A 0.9700 .
C011 H01B 0.9700 .
C012 H01C 0.9700 .
C012 H01D 0.9700 .
C012 C014 1.527(9) .
C013 C015 1.403(9) .
C013 C01B 1.416(9) .
C014 H01E 0.9700 .
C014 H01F 0.9700 .
C014 C01E 1.533(8) .
C015 H015 0.9300 .
C015 C018 1.379(8) .
C016 H2AA 0.9700 .
C016 HA 0.9700 .
C016 C01D 1.523(10) .
C017 H3AA 0.9700 .
C017 HB 0.9700 .
C017 C01J 1.515(10) .
C018 H018 0.9300 .
C018 C01F 1.391(11) .
C019 H01G 0.9700 .
C019 H01H 0.9700 .
C019 C01C 1.542(9) .
C01A H01Y 0.9300 .
C01A C01B 1.405(9) .
C01A C01F 1.361(11) .
C01B B01N 1.597(12) .
C01C H01I 0.9700 .
C01C H01J 0.9700 .
C01C C01I 1.479(13) .
C01D H4AA 0.9600 .
C01D HC 0.9600 .
C01D HD 0.9600 .
C01E H01K 0.9700 .
C01E H01L 0.9700 .
C01E C01L 1.409(15) .
C01F H01Z 0.9300 .
C01G H01M 0.9600 .
C01G H01N 0.9600 .
C01G H01O 0.9600 .
C01H H01P 0.9600 .
C01H H01Q 0.9600 .
C01H H01R 0.9600 .
C01I H01S 0.9600 .
C01I H01T 0.9600 .
C01I H01U 0.9600 .
C01J H5AA 0.9600 .
C01J HE 0.9600 .
C01J HF 0.9600 .
C01K H01 0.9700 .
C01K HG 0.9700 .
C01K C01M 1.483(15) .
C01K C01O 1.493(15) .
C01L H01V 0.9600 .
C01L H01W 0.9600 .
C01L H01X 0.9600 .
C01M H0AA 0.9700 .
C01M HH 0.9700 .
C01O H1AA 0.9700 .
C01O HI 0.9700 .
